data_7063280
loop_
_publ_author_name
'Kumar, Krishna'
'Shrivastav, Akash'
Sakshi,
'Choudhury, Angshuman Roy'
'Bhattacharya, Subrato'

_publ_section_title
;
 Synthesis of a series of Cd(ii) furan-2-thiocarobxylates: unprecedented
 coordination geometry of a Cd(ii) complex exhibiting catalytic efficiency
 for the synthesis of 3,4-dihydropyrimidine-2(1H)-one derivatives
;
_journal_issue 28
_journal_name_full 'New Journal of Chemistry'
_journal_page_first 12654
_journal_page_last 12663
_journal_paper_doi 10.1039/D3NJ04083F
_journal_volume 48
_journal_year 2024
_chemical_formula_moiety 'C20 H12 Br1.74 Cd2 Cl0.25 O8 S4, 2(C24 H20 P)'
_chemical_formula_sum 'C68 H52 Br1.74 Cd2 Cl0.25 O8 P2 S4'
_chemical_formula_weight 1559.98
_space_group_crystal_system triclinic
_space_group_IT_number 2
_space_group_name_Hall '-P 1'
_space_group_name_H-M_alt 'P -1'
_atom_sites_solution_hydrogens geom
_atom_sites_solution_primary dual
_audit_creation_date 2024-05-31
_audit_creation_method
;
Olex2 1.5
(compiled 2024.02.16 svn.r378c4104 for OlexSys, GUI svn.r6928)
;
_audit_update_record
;
2024-06-06 deposited with the CCDC.	2024-06-10 downloaded from the CCDC.
;
_cell_angle_alpha 84.312(2)
_cell_angle_beta 76.622(2)
_cell_angle_gamma 81.227(2)
_cell_formula_units_Z 1
_cell_length_a 9.5004(2)
_cell_length_b 12.9536(3)
_cell_length_c 13.7167(3)
_cell_measurement_reflns_used 31624
_cell_measurement_temperature 293(2)
_cell_measurement_theta_max 26.6380
_cell_measurement_theta_min 2.4010
_cell_volume 1619.44(6)
_computing_cell_refinement 'CrysAlisPro 1.171.42.63a (Rigaku OD, 2022)'
_computing_data_collection 'CrysAlisPro 1.171.42.63a (Rigaku OD, 2022)'
_computing_data_reduction 'CrysAlisPro 1.171.42.63a (Rigaku OD, 2022)'
_computing_molecular_graphics 'Olex2 1.5 (Dolomanov et al., 2009)'
_computing_publication_material 'Olex2 1.5 (Dolomanov et al., 2009)'
_computing_structure_refinement 'SHELXL 2019/3 (Sheldrick, 2015)'
_computing_structure_solution 'SHELXT  (Sheldrick, 2015)'
_diffrn_ambient_temperature 293(2)
_diffrn_detector 'Hybrid Pixel Array Detector'
_diffrn_detector_area_resol_mean 10.0000
_diffrn_detector_type HyPix3000
_diffrn_measured_fraction_theta_full 0.999
_diffrn_measured_fraction_theta_max 0.964
_diffrn_measurement_details
;
List of Runs (angles in degrees, time in seconds):

  # Type    Start    End  Width  t~exp~   \w     \q     \k     \f   Frames
#--------------------------------------------------------------------------
  1  \w     31.00  58.00   0.50    0.68    --  -11.14  77.00  30.00   54
  2  \w     16.00  53.00   0.50    0.68    --  -11.14  60.00  74.00   74
  3  \w    -31.00  12.00   0.50    0.68    --  -11.14  60.00  74.00   86
  4  \w    -34.00  12.00   0.50    0.68    --  -11.14  77.00  30.00   92
  5  \w    -30.00  -5.00   0.50    0.68    --  -11.14  57.00 -60.00   50
  6  \w    -18.00  18.00   0.50    0.68    --  -11.14  38.00 -30.00   72
  7  \w     19.00  57.00   0.50    0.68    --  -11.14  57.00 -60.00   76
  8  \w    -19.00  55.00   0.50    0.68    --  -11.14  38.00-180.00  148
  9  \w    -32.00  61.00   0.50    0.68    --  -11.14  19.00 -90.00  186
 10  \w     24.00  53.00   0.50    0.68    --  -11.14  38.00 -30.00   58
 11  \w    -32.00  61.00   0.50    0.68    --  -11.14  19.00  60.00  186
 12  \w    -69.00 -44.00   0.50    0.68    --  -11.14 136.00  47.70   50
 13  \w    -80.00 -46.00   0.50    0.68    --  -11.14 153.00 130.95   68
 14  \w    -73.00 -41.00   0.50    0.68    --  -11.14 143.00  85.47   64
 15  \w    -71.00 -41.00   0.50    0.68    --  -11.14 140.00   4.95   60
 16  \w    -71.00 -43.00   0.50    0.68    --  -11.14 140.00 -61.37   56
 17  \w    -70.00 -39.00   0.50    0.68    --  -11.14 138.00-101.61   62
 18  \w    -72.00 -44.00   0.50    0.68    --  -11.14 141.00-158.52   56
 19  \w     16.00  65.00   0.50    0.68    --   11.77  77.00 -60.00   98
 20  \w     -4.00  41.00   0.50    0.68    --   11.77  38.00 -90.00   90
 21  \w    -11.00  15.00   0.50    0.68    --   11.77  77.00 -60.00   52
 22  \w     -4.00  72.00   0.50    0.68    --   11.77  38.00 -30.00  152
 23  \w     49.00  75.00   0.50    0.68    --   11.77  38.00 -90.00   52
 24  \w     49.00  76.00   0.50    0.68    --   11.77  19.00 -90.00   54
 25  \w     45.00  79.00   0.50    0.68    --   11.77  19.00-180.00   68
 26  \w      0.00  33.00   0.50    0.68    --   11.77  19.00-180.00   66
 27  \w     11.00  36.00   0.50    0.68    --   11.77  19.00 -90.00   50
 28  \w     17.00  42.00   0.50    0.68    --   11.77  60.00  74.00   50
 29  \w     49.00  75.00   0.50    0.68    --   11.77  60.00  74.00   52
 30  \w    -13.00  70.00   0.50    0.68    --   11.77  77.00 150.00  166
 31  \w    -22.00  16.00   0.50    0.68    --   11.77 -60.00 -65.00   76
 32  \w    -52.00   4.00   0.50    0.68    --   11.77 -57.00-150.00  112
 33  \w    -55.00 -29.00   0.50    0.68    --   11.77 -57.00  30.00   52
 34  \w    -47.00   2.00   0.50    0.68    --   11.77 -19.00 120.00   98
 35  \w    -13.00  12.00   0.50    0.68    --   11.77 -38.00  90.00   50
 36  \w      6.00  31.00   0.50    0.68    --   11.77 -57.00  30.00   50
 37  \w    -50.00  -8.00   0.50    0.68    --   11.77 -19.00-150.00   84
 38  \w    -36.00   5.00   0.50    0.68    --  -11.14 -19.00-120.00   82
 39  \w    -16.00  10.00   0.50    0.68    --  -11.14 -60.00 -65.00   52
 40  \w    -63.00 -23.00   0.50    0.68    --  -11.14 -60.00 -65.00   80
 41  \w    -80.00 -41.00   0.50    0.68    --  -11.14 -77.00   0.00   78
 42  \w    -29.00  15.00   0.50    0.68    --  -11.14 -77.00   0.00   88
 43  \w    -83.00 -42.00   0.50    0.68    --  -11.14 -19.00-120.00   82
 44  \w    -69.00   4.00   0.50    0.68    --  -11.14 -38.00 -30.00  146
 45  \w    -76.00 -10.00   0.50    0.68    --  -11.14 -38.00  60.00  132
 46  \w    -75.00   7.00   0.50    0.68    --  -11.14 -57.00 150.00  164
 47  \w    -24.00  23.00   0.50    0.68    --  -11.14 -99.00 120.00   94
 48  \w    -23.00  14.00   0.50    0.68    --  -11.14 -99.00  90.00   74
 49  \w    -21.00  21.00   0.50    0.68    --  -11.14 -99.00 -90.00   84
 50  \w    -25.00  17.00   0.50    0.68    --  -11.14 -99.00-150.00   84
 51  \w    -25.00  16.00   0.50    0.68    --  -11.14 -99.00 -30.00   82
 52  \w     24.00  70.00   0.50    0.68    --   11.77-136.00  45.83   92
 53  \w     16.00  41.00   0.50    0.68    --   11.77-125.00 150.00   50
 54  \w    -22.00  37.00   0.50    0.68    --   11.77 -99.00 150.00  118
 55  \w     18.00  48.00   0.50    0.68    --   11.77-125.00 -60.00   60
 56  \w     17.00  43.00   0.50    0.68    --   11.77-125.00-120.00   52
;
_diffrn_measurement_device 'four-circle diffractometer'
_diffrn_measurement_device_type 'XtaLAB Synergy, Dualflex, HyPix3000'
_diffrn_measurement_method '\w scans'
_diffrn_orient_matrix_type 'CrysAlisPro convention (1999,Acta A55,543-557)'
_diffrn_orient_matrix_UB_11 -0.0563221000
_diffrn_orient_matrix_UB_12 -0.0189251000
_diffrn_orient_matrix_UB_13 0.0379398000
_diffrn_orient_matrix_UB_21 -0.0380480000
_diffrn_orient_matrix_UB_22 0.0514962000
_diffrn_orient_matrix_UB_23 0.0039472000
_diffrn_orient_matrix_UB_31 -0.0371082000
_diffrn_orient_matrix_UB_32 -0.0085634000
_diffrn_orient_matrix_UB_33 -0.0371852000
_diffrn_radiation_monochromator mirror
_diffrn_radiation_probe x-ray
_diffrn_radiation_type 'Mo K\a'
_diffrn_radiation_wavelength 0.71073
_diffrn_reflns_av_R_equivalents 0.0484
_diffrn_reflns_av_unetI/netI 0.0358
_diffrn_reflns_Laue_measured_fraction_full 0.999
_diffrn_reflns_Laue_measured_fraction_max 0.964
_diffrn_reflns_limit_h_max 11
_diffrn_reflns_limit_h_min -11
_diffrn_reflns_limit_k_max 16
_diffrn_reflns_limit_k_min -16
_diffrn_reflns_limit_l_max 17
_diffrn_reflns_limit_l_min -17
_diffrn_reflns_number 60075
_diffrn_reflns_point_group_measured_fraction_full 0.999
_diffrn_reflns_point_group_measured_fraction_max 0.964
_diffrn_reflns_theta_full 25.242
_diffrn_reflns_theta_max 27.122
_diffrn_reflns_theta_min 2.406
_diffrn_source 'micro-focus sealed X-ray tube'
_diffrn_source_type 'PhotonJet (Mo) X-ray Source'
_exptl_absorpt_coefficient_mu 1.973
_exptl_absorpt_correction_T_max 1.00000
_exptl_absorpt_correction_T_min 0.60445
_exptl_absorpt_correction_type multi-scan
_exptl_absorpt_process_details
;
CrysAlisPro 1.171.42.63a (Rigaku Oxford Diffraction, 2022)
Empirical absorption correction using spherical harmonics,
implemented in SCALE3 ABSPACK scaling algorithm.
;
_exptl_crystal_colour brown
_exptl_crystal_colour_primary brown
_exptl_crystal_density_diffrn 1.600
_exptl_crystal_description block
_exptl_crystal_F_000 779
_exptl_crystal_size_max 0.3
_exptl_crystal_size_mid 0.26
_exptl_crystal_size_min 0.22
_refine_diff_density_max 0.636
_refine_diff_density_min -0.577
_refine_diff_density_rms 0.062
_refine_ls_extinction_method none
_refine_ls_goodness_of_fit_ref 0.930
_refine_ls_hydrogen_treatment constr
_refine_ls_matrix_type full
_refine_ls_number_parameters 393
_refine_ls_number_reflns 6901
_refine_ls_number_restraints 18
_refine_ls_restrained_S_all 0.959
_refine_ls_R_factor_all 0.0560
_refine_ls_R_factor_gt 0.0351
_refine_ls_shift/su_max 0.001
_refine_ls_shift/su_mean 0.000
_refine_ls_structure_factor_coef Fsqd
_refine_ls_weighting_details 'w=1/[\s^2^(Fo^2^)+(0.0505P)^2^+0.9411P] where P=(Fo^2^+2Fc^2^)/3'
_refine_ls_weighting_scheme calc
_refine_ls_wR_factor_gt 0.0854
_refine_ls_wR_factor_ref 0.0944
_reflns_Friedel_coverage 0.000
_reflns_number_gt 5107
_reflns_number_total 6901
_reflns_threshold_expression 'I > 2\s(I)'
_cod_data_source_file d3nj04083f3.cif
_cod_data_source_block fk86kksbsirlab_auto
_cod_depositor_comments 'Adding full bibliography for 7063277--7063281.cif.'
_cod_database_code 7063280
_shelx_shelxl_version_number 2019/3
_shelx_space_group_comment
;
The symmetry employed for this shelxl refinement is uniquely defined
by the following loop, which should always be used as a source of
symmetry information in preference to the above space-group names.
They are only intended as comments.
;
_shelx_estimated_absorpt_t_max 0.671
_shelx_estimated_absorpt_t_min 0.589
_olex2_refinement_description
;
1. Fixed Uiso
 At 1.2 times of:
  All C(H) groups
2. Uiso/Uaniso restraints and constraints
Uanis(C8) \\sim Ueq, Uanis(C10) \\sim Ueq, Uanis(C9) \\sim Ueq: with sigma of
0.003 and sigma for terminal atoms of 0.02
Uanis(Br2) = Uanis(Cl2)
3.a Aromatic/amide H refined with riding coordinates:
 C14(H14), C34(H34), C18(H18), C24(H24), C16(H16), C28(H28), C22(H22),
 C30(H30), C33(H33), C32(H32), C19(H19), C26(H26), C25(H25), C20(H20), C27(H27),
  C3(H3), C21(H21), C11(H11), C12(H12), C31(H31), C13(H13), C4(H4), C5(H5),
 C9(H9), C8(H8), C10(H10)
;
_olex2_submission_special_instructions 'No special instructions were received'
_oxdiff_exptl_absorpt_empirical_details
;
Empirical correction (ABSPACK) includes:
- Absorption correction using spherical harmonics
- Frame scaling
;
_oxdiff_exptl_absorpt_empirical_full_max 1.411
_oxdiff_exptl_absorpt_empirical_full_min 0.761

loop_
_space_group_symop_operation_xyz
'x, y, z'
'-x, -y, -z'

loop_
_atom_site_label
_atom_site_type_symbol
_atom_site_fract_x
_atom_site_fract_y
_atom_site_fract_z
_atom_site_U_iso_or_equiv
_atom_site_adp_type
_atom_site_occupancy
_atom_site_site_symmetry_order
_atom_site_calc_flag
_atom_site_refinement_flags_posn
_atom_site_refinement_flags_adp
_atom_site_refinement_flags_occupancy
_atom_site_disorder_assembly
_atom_site_disorder_group
Cd1 Cd 0.93281(3) 0.10394(2) 0.40198(2) 0.05090(10) Uani 1 1 d . . . . .
Br2 Br 1.12954(19) 0.08924(5) 0.51901(11) 0.0537(2) Uani 0.870(6) 1 d . . . A 1
P1 P 0.58108(8) 0.30393(6) 0.82944(6) 0.03749(18) Uani 1 1 d . . . . .
S2 S 0.77202(11) 0.26694(8) 0.46198(8) 0.0669(3) Uani 1 1 d . . . . .
S1 S 1.05089(13) 0.04804(8) 0.23128(7) 0.0742(3) Uani 1 1 d . . . . .
O2 O 1.0794(3) 0.2546(2) 0.00108(19) 0.0693(7) Uani 1 1 d . . . . .
O3 O 0.6616(3) 0.1483(2) 0.3674(2) 0.0755(8) Uani 1 1 d . . . . .
O1 O 1.0369(4) 0.2500(2) 0.2040(2) 0.0893(9) Uani 1 1 d . . . . .
O4 O 0.4809(3) 0.3892(2) 0.4662(2) 0.0852(9) Uani 1 1 d . . . . .
C23 C 0.5959(3) 0.2328(2) 0.9459(2) 0.0402(7) Uani 1 1 d . . . . .
C15 C 0.5405(3) 0.2167(2) 0.7500(2) 0.0411(7) Uani 1 1 d . . . . .
C29 C 0.4339(3) 0.4083(2) 0.8517(2) 0.0412(7) Uani 1 1 d . . . . .
C17 C 0.7461(3) 0.3584(2) 0.7732(2) 0.0416(7) Uani 1 1 d . . . . .
C14 C 0.4259(4) 0.2438(3) 0.7005(2) 0.0498(8) Uani 1 1 d . . . . .
H14 H 0.370248 0.309352 0.706570 0.060 Uiso 1 1 calc R U . . .
C34 C 0.3298(3) 0.4096(3) 0.9411(2) 0.0485(8) Uani 1 1 d . . . . .
H34 H 0.342078 0.360456 0.993658 0.058 Uiso 1 1 calc R U . . .
C18 C 0.8536(4) 0.3071(3) 0.7022(2) 0.0564(9) Uani 1 1 d . . . . .
H18 H 0.840535 0.243605 0.681576 0.068 Uiso 1 1 calc R U . . .
C6 C 0.6421(4) 0.2294(3) 0.4102(3) 0.0570(9) Uani 1 1 d . . . . .
C2 C 1.0917(3) 0.1609(3) 0.0558(2) 0.0497(8) Uani 1 1 d . . . . .
C1 C 1.0585(4) 0.1674(3) 0.1651(3) 0.0537(8) Uani 1 1 d . . . . .
C24 C 0.6966(4) 0.2502(3) 0.9987(2) 0.0496(8) Uani 1 1 d . . . . .
H24 H 0.764762 0.295528 0.971233 0.059 Uiso 1 1 calc R U . . .
C16 C 0.6235(4) 0.1193(3) 0.7397(2) 0.0538(8) Uani 1 1 d . . . . .
H16 H 0.699801 0.100690 0.772731 0.065 Uiso 1 1 calc R U . . .
C28 C 0.4963(4) 0.1640(3) 0.9878(3) 0.0544(9) Uani 1 1 d . . . . .
H28 H 0.429713 0.150341 0.952188 0.065 Uiso 1 1 calc R U . . .
C22 C 0.7662(4) 0.4520(3) 0.8036(3) 0.0533(8) Uani 1 1 d . . . . .
H22 H 0.693945 0.486843 0.851681 0.064 Uiso 1 1 calc R U . . .
C30 C 0.4140(4) 0.4834(3) 0.7748(3) 0.0589(9) Uani 1 1 d . . . . .
H30 H 0.483875 0.484189 0.714831 0.071 Uiso 1 1 calc R U . . .
C7 C 0.5011(4) 0.2967(3) 0.4191(3) 0.0647(10) Uani 1 1 d . . . . .
C33 C 0.2081(4) 0.4841(3) 0.9518(3) 0.0589(9) Uani 1 1 d . . . . .
H33 H 0.138141 0.484688 1.011746 0.071 Uiso 1 1 calc R U . . .
C32 C 0.1892(4) 0.5567(3) 0.8755(3) 0.0610(9) Uani 1 1 d . . . . .
H32 H 0.106533 0.606526 0.883489 0.073 Uiso 1 1 calc R U . . .
C19 C 0.9803(4) 0.3495(3) 0.6615(3) 0.0683(10) Uani 1 1 d . . . . .
H19 H 1.052694 0.314701 0.613445 0.082 Uiso 1 1 calc R U . . .
C26 C 0.5970(4) 0.1338(3) 1.1333(3) 0.0620(10) Uani 1 1 d . . . . .
H26 H 0.597747 0.100428 1.196440 0.074 Uiso 1 1 calc R U . . .
C25 C 0.6957(4) 0.2004(3) 1.0919(3) 0.0594(9) Uani 1 1 d . . . . .
H25 H 0.763555 0.212344 1.127224 0.071 Uiso 1 1 calc R U . . .
C20 C 0.9998(4) 0.4422(4) 0.6916(3) 0.0690(11) Uani 1 1 d . . . . .
H20 H 1.085894 0.470235 0.663863 0.083 Uiso 1 1 calc R U . . .
C27 C 0.4959(4) 0.1160(3) 1.0814(3) 0.0631(10) Uani 1 1 d . . . . .
H27 H 0.427238 0.071426 1.110041 0.076 Uiso 1 1 calc R U . . .
C3 C 1.1274(4) 0.0825(3) -0.0051(3) 0.0655(10) Uani 1 1 d . . . . .
H3 H 1.141841 0.011434 0.013762 0.079 Uiso 1 1 calc R U . . .
C21 C 0.8946(4) 0.4950(3) 0.7623(3) 0.0651(10) Uani 1 1 d . . . . .
H21 H 0.908656 0.558411 0.782398 0.078 Uiso 1 1 calc R U . . .
C11 C 0.5919(5) 0.0497(3) 0.6798(3) 0.0671(11) Uani 1 1 d . . . . .
H11 H 0.647868 -0.015564 0.671532 0.081 Uiso 1 1 calc R U . . .
C12 C 0.4779(5) 0.0774(4) 0.6327(3) 0.0719(12) Uani 1 1 d . . . . .
H12 H 0.456218 0.030185 0.593296 0.086 Uiso 1 1 calc R U . . .
C31 C 0.2919(4) 0.5565(3) 0.7870(3) 0.0665(10) Uani 1 1 d . . . . .
H31 H 0.278552 0.606179 0.734977 0.080 Uiso 1 1 calc R U . . .
C13 C 0.3964(5) 0.1727(4) 0.6428(3) 0.0657(10) Uani 1 1 d . . . . .
H13 H 0.319516 0.190037 0.610207 0.079 Uiso 1 1 calc R U . . .
C4 C 1.1389(5) 0.1287(4) -0.1040(3) 0.0846(14) Uani 1 1 d . . . . .
H4 H 1.162998 0.094190 -0.163098 0.102 Uiso 1 1 calc R U . . .
C5 C 1.1087(5) 0.2303(4) -0.0955(3) 0.0844(13) Uani 1 1 d . . . . .
H5 H 1.107712 0.279454 -0.149607 0.101 Uiso 1 1 calc R U . . .
C9 C 0.2780(5) 0.3739(4) 0.4243(4) 0.0896(13) Uani 1 1 d . U . . .
H9 H 0.182279 0.388124 0.416177 0.108 Uiso 1 1 calc R U . . .
C8 C 0.3804(5) 0.2815(4) 0.3912(4) 0.0863(13) Uani 1 1 d . U . . .
H8 H 0.365357 0.225842 0.358652 0.104 Uiso 1 1 calc R U . . .
C10 C 0.3404(6) 0.4319(4) 0.4662(4) 0.0946(14) Uani 1 1 d . U . . .
H10 H 0.296102 0.495025 0.493213 0.114 Uiso 1 1 calc R U . . .
Cl2 Cl 1.0942(16) 0.0837(11) 0.5483(18) 0.054(2) Uani 0.124(12) 1 d . . . A -1

loop_
_atom_site_aniso_label
_atom_site_aniso_U_11
_atom_site_aniso_U_22
_atom_site_aniso_U_33
_atom_site_aniso_U_23
_atom_site_aniso_U_13
_atom_site_aniso_U_12
Cd1 0.05512(17) 0.04952(16) 0.04795(16) -0.00177(11) -0.01696(12) 0.00107(11)
Br2 0.0592(5) 0.0506(3) 0.0608(4) 0.0016(3) -0.0284(5) -0.0167(3)
P1 0.0370(4) 0.0427(4) 0.0338(4) -0.0024(3) -0.0076(3) -0.0091(3)
S2 0.0716(6) 0.0628(6) 0.0665(6) -0.0122(5) -0.0243(5) 0.0092(5)
S1 0.1011(8) 0.0579(6) 0.0531(6) -0.0002(4) -0.0123(5) 0.0124(5)
O2 0.0747(18) 0.0693(17) 0.0572(16) 0.0080(13) -0.0068(13) -0.0085(14)
O3 0.0788(19) 0.0613(17) 0.090(2) -0.0103(15) -0.0296(16) 0.0007(14)
O1 0.127(3) 0.0620(18) 0.0755(19) -0.0263(15) -0.0087(18) -0.0073(17)
O4 0.078(2) 0.0738(19) 0.081(2) 0.0049(16) 0.0043(15) 0.0200(15)
C23 0.0413(17) 0.0416(16) 0.0381(16) -0.0015(13) -0.0098(13) -0.0057(13)
C15 0.0424(17) 0.0475(18) 0.0353(16) -0.0046(13) -0.0075(13) -0.0124(14)
C29 0.0394(16) 0.0398(16) 0.0445(17) -0.0033(13) -0.0073(14) -0.0084(13)
C17 0.0425(17) 0.0511(18) 0.0342(16) 0.0001(13) -0.0112(13) -0.0138(14)
C14 0.0464(18) 0.066(2) 0.0406(17) -0.0045(15) -0.0121(14) -0.0143(16)
C34 0.0460(18) 0.058(2) 0.0403(17) -0.0029(15) -0.0075(14) -0.0054(16)
C18 0.049(2) 0.070(2) 0.050(2) -0.0102(17) -0.0026(16) -0.0155(17)
C6 0.060(2) 0.054(2) 0.050(2) 0.0133(17) -0.0087(17) -0.0030(17)
C2 0.0412(18) 0.059(2) 0.0481(19) -0.0018(16) -0.0073(15) -0.0106(15)
C1 0.0462(19) 0.061(2) 0.055(2) -0.0069(17) -0.0137(16) -0.0027(16)
C24 0.0479(19) 0.056(2) 0.0512(19) 0.0008(15) -0.0176(15) -0.0184(16)
C16 0.059(2) 0.053(2) 0.051(2) -0.0089(16) -0.0118(16) -0.0083(17)
C28 0.059(2) 0.060(2) 0.053(2) 0.0061(16) -0.0227(17) -0.0256(17)
C22 0.053(2) 0.060(2) 0.0497(19) -0.0042(16) -0.0100(16) -0.0181(17)
C30 0.055(2) 0.055(2) 0.058(2) 0.0152(17) -0.0027(17) -0.0083(17)
C7 0.062(2) 0.068(3) 0.054(2) 0.0186(19) -0.0051(18) -0.005(2)
C33 0.050(2) 0.067(2) 0.058(2) -0.0143(18) -0.0055(17) -0.0037(18)
C32 0.051(2) 0.049(2) 0.084(3) -0.0114(19) -0.018(2) -0.0024(17)
C19 0.049(2) 0.095(3) 0.056(2) -0.007(2) 0.0037(17) -0.016(2)
C26 0.077(3) 0.065(2) 0.046(2) 0.0118(17) -0.0225(19) -0.013(2)
C25 0.063(2) 0.074(2) 0.051(2) 0.0056(18) -0.0294(18) -0.0184(19)
C20 0.051(2) 0.101(3) 0.058(2) 0.013(2) -0.0098(19) -0.033(2)
C27 0.072(2) 0.066(2) 0.057(2) 0.0185(18) -0.0209(19) -0.032(2)
C3 0.071(3) 0.068(2) 0.058(2) -0.0112(19) -0.0043(19) -0.023(2)
C21 0.068(3) 0.072(2) 0.065(2) 0.007(2) -0.021(2) -0.038(2)
C11 0.091(3) 0.051(2) 0.056(2) -0.0156(17) 0.002(2) -0.019(2)
C12 0.098(3) 0.086(3) 0.042(2) -0.014(2) -0.008(2) -0.048(3)
C31 0.066(2) 0.052(2) 0.079(3) 0.0174(19) -0.020(2) -0.0080(19)
C13 0.071(3) 0.090(3) 0.047(2) -0.007(2) -0.0208(18) -0.030(2)
C4 0.091(3) 0.119(4) 0.048(2) -0.018(2) 0.003(2) -0.045(3)
C5 0.084(3) 0.117(4) 0.051(3) 0.013(3) -0.010(2) -0.029(3)
C9 0.071(2) 0.100(2) 0.084(2) 0.025(2) -0.0113(19) 0.002(2)
C8 0.079(2) 0.092(2) 0.083(2) 0.0197(19) -0.0169(19) -0.016(2)
C10 0.086(2) 0.089(2) 0.087(2) 0.010(2) 0.002(2) 0.013(2)
Cl2 0.059(6) 0.0506(5) 0.0608(3) 0.0016(4) -0.0284(3) -0.0167(5)

loop_
_atom_type_symbol
_atom_type_description
_atom_type_scat_dispersion_real
_atom_type_scat_dispersion_imag
_atom_type_scat_source
C C 0.0033 0.0016 'International Tables Vol C Tables 4.2.6.8 and 6.1.1.4'
H H 0.0000 0.0000 'International Tables Vol C Tables 4.2.6.8 and 6.1.1.4'
Br Br -0.2901 2.4595 'International Tables Vol C Tables 4.2.6.8 and 6.1.1.4'
Cd Cd -0.8075 1.2024 'International Tables Vol C Tables 4.2.6.8 and 6.1.1.4'
Cl Cl 0.1484 0.1585 'International Tables Vol C Tables 4.2.6.8 and 6.1.1.4'
O O 0.0106 0.0060 'International Tables Vol C Tables 4.2.6.8 and 6.1.1.4'
P P 0.1023 0.0942 'International Tables Vol C Tables 4.2.6.8 and 6.1.1.4'
S S 0.1246 0.1234 'International Tables Vol C Tables 4.2.6.8 and 6.1.1.4'

loop_
_geom_angle_atom_site_label_1
_geom_angle_atom_site_label_2
_geom_angle_atom_site_label_3
_geom_angle
_geom_angle_site_symmetry_1
_geom_angle_site_symmetry_3
_geom_angle_publ_flag
Br2 Cd1 Br2 88.11(4) . 2_756 ?
Br2 Cd1 Cl2 9.7(4) . . ?
Br2 Cd1 Cl2 82.8(3) 2_756 . ?
S2 Cd1 Br2 121.64(5) . 2_756 ?
S2 Cd1 Br2 100.05(3) . . ?
S2 Cd1 Cl2 95.9(3) . . ?
S1 Cd1 Br2 111.24(5) . . ?
S1 Cd1 Br2 95.51(4) . 2_756 ?
S1 Cd1 S2 132.05(3) . . ?
S1 Cd1 Cl2 119.7(4) . . ?
Cd1 Br2 Cd1 91.89(4) . 2_756 ?
C23 P1 C17 110.61(14) . . ?
C15 P1 C23 107.94(14) . . ?
C15 P1 C17 111.79(14) . . ?
C29 P1 C23 109.24(14) . . ?
C29 P1 C15 108.59(14) . . ?
C29 P1 C17 108.62(14) . . ?
C6 S2 Cd1 87.55(13) . . ?
C1 S1 Cd1 100.50(12) . . ?
C5 O2 C2 105.4(3) . . ?
C10 O4 C7 105.3(4) . . ?
C24 C23 P1 121.8(2) . . ?
C24 C23 C28 119.2(3) . . ?
C28 C23 P1 118.8(2) . . ?
C14 C15 P1 121.5(2) . . ?
C16 C15 P1 118.5(2) . . ?
C16 C15 C14 120.0(3) . . ?
C34 C29 P1 120.9(2) . . ?
C34 C29 C30 119.0(3) . . ?
C30 C29 P1 119.7(2) . . ?
C18 C17 P1 121.3(2) . . ?
C22 C17 P1 119.1(2) . . ?
C22 C17 C18 119.6(3) . . ?
C15 C14 H14 120.4 . . ?
C13 C14 C15 119.3(3) . . ?
C13 C14 H14 120.4 . . ?
C29 C34 H34 120.1 . . ?
C33 C34 C29 119.8(3) . . ?
C33 C34 H34 120.1 . . ?
C17 C18 H18 119.9 . . ?
C19 C18 C17 120.2(3) . . ?
C19 C18 H18 119.9 . . ?
O3 C6 S2 122.5(3) . . ?
O3 C6 C7 119.1(4) . . ?
C7 C6 S2 118.4(3) . . ?
O2 C2 C1 115.3(3) . . ?
C3 C2 O2 110.1(3) . . ?
C3 C2 C1 134.5(3) . . ?
O1 C1 S1 123.8(3) . . ?
O1 C1 C2 122.4(3) . . ?
C2 C1 S1 113.8(3) . . ?
C23 C24 H24 120.1 . . ?
C25 C24 C23 119.7(3) . . ?
C25 C24 H24 120.1 . . ?
C15 C16 H16 120.3 . . ?
C15 C16 C11 119.3(3) . . ?
C11 C16 H16 120.3 . . ?
C23 C28 H28 119.9 . . ?
C27 C28 C23 120.2(3) . . ?
C27 C28 H28 119.9 . . ?
C17 C22 H22 119.9 . . ?
C17 C22 C21 120.1(3) . . ?
C21 C22 H22 119.9 . . ?
C29 C30 H30 119.9 . . ?
C31 C30 C29 120.2(3) . . ?
C31 C30 H30 119.9 . . ?
O4 C7 C6 118.7(4) . . ?
C8 C7 O4 111.5(4) . . ?
C8 C7 C6 129.7(4) . . ?
C34 C33 H33 119.7 . . ?
C32 C33 C34 120.7(3) . . ?
C32 C33 H33 119.7 . . ?
C33 C32 H32 120.0 . . ?
C33 C32 C31 120.1(3) . . ?
C31 C32 H32 120.0 . . ?
C18 C19 H19 120.0 . . ?
C20 C19 C18 120.0(4) . . ?
C20 C19 H19 120.0 . . ?
C25 C26 H26 120.1 . . ?
C25 C26 C27 119.8(3) . . ?
C27 C26 H26 120.1 . . ?
C24 C25 H25 119.5 . . ?
C26 C25 C24 121.0(3) . . ?
C26 C25 H25 119.5 . . ?
C19 C20 H20 119.5 . . ?
C19 C20 C21 121.0(3) . . ?
C21 C20 H20 119.5 . . ?
C28 C27 C26 120.1(3) . . ?
C28 C27 H27 120.0 . . ?
C26 C27 H27 120.0 . . ?
C2 C3 H3 126.7 . . ?
C2 C3 C4 106.5(4) . . ?
C4 C3 H3 126.7 . . ?
C22 C21 H21 120.5 . . ?
C20 C21 C22 119.0(4) . . ?
C20 C21 H21 120.5 . . ?
C16 C11 H11 120.1 . . ?
C12 C11 C16 119.8(4) . . ?
C12 C11 H11 120.1 . . ?
C11 C12 H12 119.5 . . ?
C13 C12 C11 120.9(3) . . ?
C13 C12 H12 119.5 . . ?
C30 C31 H31 119.9 . . ?
C32 C31 C30 120.3(3) . . ?
C32 C31 H31 119.9 . . ?
C14 C13 H13 119.6 . . ?
C12 C13 C14 120.7(4) . . ?
C12 C13 H13 119.6 . . ?
C3 C4 H4 126.9 . . ?
C5 C4 C3 106.1(4) . . ?
C5 C4 H4 126.9 . . ?
O2 C5 H5 124.1 . . ?
C4 C5 O2 111.9(4) . . ?
C4 C5 H5 124.1 . . ?
C8 C9 H9 125.4 . . ?
C10 C9 H9 125.4 . . ?
C10 C9 C8 109.3(5) . . ?
C7 C8 C9 103.0(5) . . ?
C7 C8 H8 128.5 . . ?
C9 C8 H8 128.5 . . ?
O4 C10 H10 124.5 . . ?
C9 C10 O4 111.0(5) . . ?
C9 C10 H10 124.5 . . ?

loop_
_geom_bond_atom_site_label_1
_geom_bond_atom_site_label_2
_geom_bond_distance
_geom_bond_site_symmetry_2
_geom_bond_publ_flag
Cd1 Br2 2.7065(8) . ?
Cd1 Br2 2.7211(12) 2_756 ?
Cd1 S2 2.4996(10) . ?
Cd1 S1 2.4775(10) . ?
Cd1 Cl2 2.765(17) . ?
P1 C23 1.787(3) . ?
P1 C15 1.785(3) . ?
P1 C29 1.784(3) . ?
P1 C17 1.794(3) . ?
S2 C6 1.710(4) . ?
S1 C1 1.716(4) . ?
O2 C2 1.366(4) . ?
O2 C5 1.348(5) . ?
O3 C6 1.222(4) . ?
O1 C1 1.211(4) . ?
O4 C7 1.384(5) . ?
O4 C10 1.364(5) . ?
C23 C24 1.382(4) . ?
C23 C28 1.387(4) . ?
C15 C14 1.395(4) . ?
C15 C16 1.383(4) . ?
C29 C34 1.386(4) . ?
C29 C30 1.388(4) . ?
C17 C18 1.377(4) . ?
C17 C22 1.375(4) . ?
C14 H14 0.9300 . ?
C14 C13 1.371(5) . ?
C34 H34 0.9300 . ?
C34 C33 1.378(5) . ?
C18 H18 0.9300 . ?
C18 C19 1.375(5) . ?
C6 C7 1.469(5) . ?
C2 C1 1.468(5) . ?
C2 C3 1.332(5) . ?
C24 H24 0.9300 . ?
C24 C25 1.372(4) . ?
C16 H16 0.9300 . ?
C16 C11 1.387(5) . ?
C28 H28 0.9300 . ?
C28 C27 1.369(5) . ?
C22 H22 0.9300 . ?
C22 C21 1.394(5) . ?
C30 H30 0.9300 . ?
C30 C31 1.370(5) . ?
C7 C8 1.337(6) . ?
C33 H33 0.9300 . ?
C33 C32 1.361(5) . ?
C32 H32 0.9300 . ?
C32 C31 1.370(5) . ?
C19 H19 0.9300 . ?
C19 C20 1.359(6) . ?
C26 H26 0.9300 . ?
C26 C25 1.359(5) . ?
C26 C27 1.378(5) . ?
C25 H25 0.9300 . ?
C20 H20 0.9300 . ?
C20 C21 1.372(5) . ?
C27 H27 0.9300 . ?
C3 H3 0.9300 . ?
C3 C4 1.414(6) . ?
C21 H21 0.9300 . ?
C11 H11 0.9300 . ?
C11 C12 1.370(6) . ?
C12 H12 0.9300 . ?
C12 C13 1.354(6) . ?
C31 H31 0.9300 . ?
C13 H13 0.9300 . ?
C4 H4 0.9300 . ?
C4 C5 1.313(6) . ?
C5 H5 0.9300 . ?
C9 H9 0.9300 . ?
C9 C8 1.460(7) . ?
C9 C10 1.276(7) . ?
C8 H8 0.9300 . ?
C10 H10 0.9300 . ?

loop_
_geom_torsion_atom_site_label_1
_geom_torsion_atom_site_label_2
_geom_torsion_atom_site_label_3
_geom_torsion_atom_site_label_4
_geom_torsion
_geom_torsion_site_symmetry_1
_geom_torsion_site_symmetry_2
_geom_torsion_site_symmetry_3
_geom_torsion_site_symmetry_4
_geom_torsion_publ_flag
Cd1 S2 C6 O3 0.5(3) . . . . ?
Cd1 S2 C6 C7 179.5(3) . . . . ?
Cd1 S1 C1 O1 13.0(4) . . . . ?
Cd1 S1 C1 C2 -166.2(2) . . . . ?
P1 C23 C24 C25 174.4(3) . . . . ?
P1 C23 C28 C27 -173.7(3) . . . . ?
P1 C15 C14 C13 -178.0(3) . . . . ?
P1 C15 C16 C11 178.8(3) . . . . ?
P1 C29 C34 C33 -172.3(3) . . . . ?
P1 C29 C30 C31 172.1(3) . . . . ?
P1 C17 C18 C19 -178.8(3) . . . . ?
P1 C17 C22 C21 178.8(3) . . . . ?
S2 C6 C7 O4 2.0(4) . . . . ?
S2 C6 C7 C8 -175.2(4) . . . . ?
O2 C2 C1 S1 171.6(2) . . . . ?
O2 C2 C1 O1 -7.6(5) . . . . ?
O2 C2 C3 C4 0.2(4) . . . . ?
O3 C6 C7 O4 -179.0(3) . . . . ?
O3 C6 C7 C8 3.8(6) . . . . ?
O4 C7 C8 C9 0.2(4) . . . . ?
C23 P1 C15 C14 130.2(3) . . . . ?
C23 P1 C15 C16 -48.3(3) . . . . ?
C23 P1 C29 C34 -16.0(3) . . . . ?
C23 P1 C29 C30 170.9(3) . . . . ?
C23 P1 C17 C18 95.2(3) . . . . ?
C23 P1 C17 C22 -83.4(3) . . . . ?
C23 C24 C25 C26 0.0(6) . . . . ?
C23 C28 C27 C26 -1.8(6) . . . . ?
C15 P1 C23 C24 143.5(3) . . . . ?
C15 P1 C23 C28 -41.4(3) . . . . ?
C15 P1 C29 C34 101.5(3) . . . . ?
C15 P1 C29 C30 -71.6(3) . . . . ?
C15 P1 C17 C18 -25.1(3) . . . . ?
C15 P1 C17 C22 156.3(2) . . . . ?
C15 C14 C13 C12 -0.7(5) . . . . ?
C15 C16 C11 C12 -1.0(5) . . . . ?
C29 P1 C23 C24 -98.6(3) . . . . ?
C29 P1 C23 C28 76.5(3) . . . . ?
C29 P1 C15 C14 11.9(3) . . . . ?
C29 P1 C15 C16 -166.6(3) . . . . ?
C29 P1 C17 C18 -144.9(3) . . . . ?
C29 P1 C17 C22 36.5(3) . . . . ?
C29 C34 C33 C32 -0.2(5) . . . . ?
C29 C30 C31 C32 0.7(6) . . . . ?
C17 P1 C23 C24 20.9(3) . . . . ?
C17 P1 C23 C28 -164.0(3) . . . . ?
C17 P1 C15 C14 -107.9(3) . . . . ?
C17 P1 C15 C16 73.6(3) . . . . ?
C17 P1 C29 C34 -136.8(3) . . . . ?
C17 P1 C29 C30 50.2(3) . . . . ?
C17 C18 C19 C20 0.1(6) . . . . ?
C17 C22 C21 C20 -0.2(5) . . . . ?
C14 C15 C16 C11 0.2(5) . . . . ?
C34 C29 C30 C31 -1.1(5) . . . . ?
C34 C33 C32 C31 -0.1(5) . . . . ?
C18 C17 C22 C21 0.2(5) . . . . ?
C18 C19 C20 C21 -0.1(6) . . . . ?
C6 C7 C8 C9 177.6(4) . . . . ?
C2 O2 C5 C4 -0.4(5) . . . . ?
C2 C3 C4 C5 -0.4(5) . . . . ?
C1 C2 C3 C4 177.3(4) . . . . ?
C24 C23 C28 C27 1.6(5) . . . . ?
C16 C15 C14 C13 0.6(5) . . . . ?
C16 C11 C12 C13 0.9(6) . . . . ?
C28 C23 C24 C25 -0.8(5) . . . . ?
C22 C17 C18 C19 -0.2(5) . . . . ?
C30 C29 C34 C33 0.9(5) . . . . ?
C7 O4 C10 C9 0.1(5) . . . . ?
C33 C32 C31 C30 -0.1(6) . . . . ?
C19 C20 C21 C22 0.1(6) . . . . ?
C25 C26 C27 C28 1.0(6) . . . . ?
C27 C26 C25 C24 -0.2(6) . . . . ?
C3 C2 C1 S1 -5.4(5) . . . . ?
C3 C2 C1 O1 175.4(4) . . . . ?
C3 C4 C5 O2 0.5(5) . . . . ?
C11 C12 C13 C14 0.0(6) . . . . ?
C5 O2 C2 C1 -177.6(3) . . . . ?
C5 O2 C2 C3 0.1(4) . . . . ?
C8 C9 C10 O4 0.1(5) . . . . ?
C10 O4 C7 C6 -177.9(3) . . . . ?
C10 O4 C7 C8 -0.2(4) . . . . ?
C10 C9 C8 C7 -0.2(5) . . . . ?
